data_7022199
loop_
_publ_author_name
'Song, Li-Cheng'
'Li, Qian-Li'
'Feng, Zhan-Heng'
'Sun, Xiao-Jing'
'Xie, Zhao-Jun'
'Song, Hai-Bin'

_publ_section_title
;
 Synthesis, characterization, and electrochemical properties of diiron
 propaneditellurolate (PDTe) complexes as active site models of
 [FeFe]-hydrogenases.
;
_journal_issue 5
_journal_name_full 'Dalton transactions (Cambridge, England : 2003)'
_journal_page_first 1612
_journal_page_last 1626
_journal_paper_doi 10.1039/c2dt31976d
_journal_volume 42
_journal_year 2013
_chemical_formula_moiety 'C29 H30 Fe2 N2 O5 Te2'
_chemical_formula_sum 'C29 H30 Fe2 N2 O5 Te2'
_chemical_formula_weight 853.45
_chemical_name_systematic
;
?
;
_space_group_IT_number 15
_symmetry_cell_setting monoclinic
_symmetry_space_group_name_Hall '-C 2yc'
_symmetry_space_group_name_H-M 'C 1 2/c 1'
_atom_sites_solution_hydrogens geom
_atom_sites_solution_primary direct
_atom_sites_solution_secondary difmap
_audit_creation_method SHELXL-97
_cell_angle_alpha 90.00
_cell_angle_beta 95.102(4)
_cell_angle_gamma 90.00
_cell_formula_units_Z 8
_cell_length_a 10.9910(14)
_cell_length_b 30.080(3)
_cell_length_c 18.574(2)
_cell_measurement_reflns_used 10322
_cell_measurement_temperature 113(2)
_cell_measurement_theta_max 28.00
_cell_measurement_theta_min 1.40
_cell_volume 6116.4(12)
_computing_cell_refinement 'CrystalClear-SM Expert 2.0 r2'
_computing_data_collection 'CrystalClear-SM Expert 2.0 r2 (Rigaku, 2009)'
_computing_data_reduction 'CrystalClear-SM Expert 2.0 r2'
_computing_molecular_graphics 'CrystalStructure 4.0'
_computing_publication_material 'CrystalStructure 4.0 (Rigaku, 2009)'
_computing_structure_refinement 'SHELXL-97 (Sheldrick, 1997)'
_computing_structure_solution 'SHELXS-97 (Sheldrick, 1990)'
_diffrn_ambient_temperature 113(2)
_diffrn_detector_area_resol_mean 14.222
_diffrn_measured_fraction_theta_full 0.998
_diffrn_measured_fraction_theta_max 0.998
_diffrn_measurement_device_type 'Rigaku Saturn724 CCD'
_diffrn_measurement_method \w
_diffrn_radiation_monochromator multilayer
_diffrn_radiation_source 'rotating anode'
_diffrn_radiation_type MoK\a
_diffrn_radiation_wavelength 0.71075
_diffrn_reflns_av_R_equivalents 0.1008
_diffrn_reflns_av_sigmaI/netI 0.1109
_diffrn_reflns_limit_h_max 14
_diffrn_reflns_limit_h_min -14
_diffrn_reflns_limit_k_max 39
_diffrn_reflns_limit_k_min -39
_diffrn_reflns_limit_l_max 24
_diffrn_reflns_limit_l_min -16
_diffrn_reflns_number 25877
_diffrn_reflns_theta_full 27.88
_diffrn_reflns_theta_max 27.88
_diffrn_reflns_theta_min 1.35
_diffrn_standards_decay_% 0
_diffrn_standards_interval_count 0
_diffrn_standards_interval_time 0
_diffrn_standards_number 0
_exptl_absorpt_coefficient_mu 2.858
_exptl_absorpt_correction_T_max 0.6577
_exptl_absorpt_correction_T_min 0.5470
_exptl_absorpt_correction_type multi-scan
_exptl_absorpt_process_details crystlaclear
_exptl_crystal_colour red
_exptl_crystal_density_diffrn 1.854
_exptl_crystal_density_method 'not measured'
_exptl_crystal_description block
_exptl_crystal_F_000 3312
_exptl_crystal_size_max 0.24
_exptl_crystal_size_mid 0.22
_exptl_crystal_size_min 0.16
_refine_diff_density_max 1.355
_refine_diff_density_min -1.344
_refine_diff_density_rms 0.150
_refine_ls_extinction_method none
_refine_ls_goodness_of_fit_ref 0.923
_refine_ls_hydrogen_treatment constr
_refine_ls_matrix_type full
_refine_ls_number_parameters 367
_refine_ls_number_reflns 7299
_refine_ls_number_restraints 0
_refine_ls_restrained_S_all 0.923
_refine_ls_R_factor_all 0.0689
_refine_ls_R_factor_gt 0.0471
_refine_ls_shift/su_max 0.002
_refine_ls_shift/su_mean 0.000
_refine_ls_structure_factor_coef Fsqd
_refine_ls_weighting_details 'calc w=1/[\s^2^(Fo^2^)+(0.0225P)^2^+0.0000P] where P=(Fo^2^+2Fc^2^)/3'
_refine_ls_weighting_scheme calc
_refine_ls_wR_factor_gt 0.0889
_refine_ls_wR_factor_ref 0.0929
_reflns_number_gt 4809
_reflns_number_total 7299
_reflns_threshold_expression >2sigma(I)
_cod_data_source_file c2dt31976d.txt
_cod_data_source_block 5
_cod_original_cell_volume 6116.5(12)
_cod_database_code 7022199

loop_
_symmetry_equiv_pos_as_xyz
'x, y, z'
'-x, y, -z+1/2'
'x+1/2, y+1/2, z'
'-x+1/2, y+1/2, -z+1/2'
'-x, -y, -z'
'x, -y, z-1/2'
'-x+1/2, -y+1/2, -z'
'x+1/2, -y+1/2, z-1/2'

loop_
_atom_site_label
_atom_site_type_symbol
_atom_site_fract_x
_atom_site_fract_y
_atom_site_fract_z
_atom_site_U_iso_or_equiv
_atom_site_adp_type
_atom_site_occupancy
_atom_site_symmetry_multiplicity
_atom_site_calc_flag
_atom_site_refinement_flags
Te1 Te 0.75789(3) 0.111225(13) 0.63814(2) 0.02456(11) Uani 1 1 d .
Te2 Te 0.89224(3) 0.070984(13) 0.48946(2) 0.02369(11) Uani 1 1 d .
Fe1 Fe 0.76651(6) 0.13956(2) 0.51077(4) 0.01169(17) Uani 1 1 d .
Fe2 Fe 0.96745(7) 0.12061(3) 0.59365(4) 0.01944(19) Uani 1 1 d .
O1 O 0.9116(3) 0.18130(12) 0.4053(2) 0.0182(9) Uani 1 1 d .
O2 O 0.7301(3) 0.22647(12) 0.5736(2) 0.0208(9) Uani 1 1 d .
O3 O 1.1568(4) 0.15097(15) 0.5039(2) 0.0339(11) Uani 1 1 d .
O4 O 0.9922(4) 0.20519(16) 0.6716(2) 0.0402(12) Uani 1 1 d .
O5 O 1.1057(4) 0.05653(17) 0.6871(3) 0.0521(15) Uani 1 1 d .
N1 N 0.5815(3) 0.11421(14) 0.3873(2) 0.0117(9) Uani 1 1 d .
N2 N 0.4905(4) 0.13633(14) 0.4772(2) 0.0146(10) Uani 1 1 d .
C1 C 0.8505(5) 0.16477(17) 0.4448(3) 0.0151(12) Uani 1 1 d .
C2 C 0.7396(4) 0.19246(18) 0.5482(3) 0.0150(12) Uani 1 1 d .
C3 C 1.0816(5) 0.1388(2) 0.5383(3) 0.0257(14) Uani 1 1 d .
C4 C 0.9810(5) 0.1717(2) 0.6434(3) 0.0246(14) Uani 1 1 d .
C5 C 1.0512(5) 0.0822(2) 0.6516(3) 0.0332(16) Uani 1 1 d .
C6 C 0.6060(4) 0.13001(16) 0.4563(3) 0.0108(11) Uani 1 1 d .
C7 C 0.4580(4) 0.11046(17) 0.3674(3) 0.0163(12) Uani 1 1 d .
H7 H 0.4207 0.0998 0.3226 0.020 Uiso 1 1 calc R
C8 C 0.4015(5) 0.12457(18) 0.4233(3) 0.0186(13) Uani 1 1 d .
H8 H 0.3156 0.1263 0.4258 0.022 Uiso 1 1 calc R
C9 C 0.6683(4) 0.10842(17) 0.3330(3) 0.0122(11) Uani 1 1 d .
C10 C 0.7023(5) 0.14608(17) 0.2957(3) 0.0146(12) Uani 1 1 d .
C11 C 0.7822(4) 0.13927(19) 0.2424(3) 0.0182(12) Uani 1 1 d .
H11 H 0.8094 0.1643 0.2171 0.022 Uiso 1 1 calc R
C12 C 0.8230(4) 0.09769(19) 0.2249(3) 0.0174(12) Uani 1 1 d .
C13 C 0.7820(5) 0.06119(18) 0.2619(3) 0.0181(12) Uani 1 1 d .
H13 H 0.8085 0.0323 0.2497 0.022 Uiso 1 1 calc R
C14 C 0.7033(4) 0.06570(18) 0.3161(3) 0.0153(12) Uani 1 1 d .
C15 C 0.6526(5) 0.19116(17) 0.3090(3) 0.0191(12) Uani 1 1 d .
H15A H 0.7085 0.2069 0.3444 0.023 Uiso 1 1 calc R
H15B H 0.5724 0.1883 0.3279 0.023 Uiso 1 1 calc R
H15C H 0.6442 0.2079 0.2636 0.023 Uiso 1 1 calc R
C16 C 0.9058(5) 0.0914(2) 0.1642(3) 0.0272(15) Uani 1 1 d .
H16A H 0.8558 0.0863 0.1186 0.033 Uiso 1 1 calc R
H16B H 0.9593 0.0658 0.1750 0.033 Uiso 1 1 calc R
H16C H 0.9557 0.1181 0.1599 0.033 Uiso 1 1 calc R
C17 C 0.6557(5) 0.02563(17) 0.3525(3) 0.0238(14) Uani 1 1 d .
H17A H 0.6488 0.0323 0.4036 0.029 Uiso 1 1 calc R
H17B H 0.7121 0.0007 0.3486 0.029 Uiso 1 1 calc R
H17C H 0.5751 0.0177 0.3292 0.029 Uiso 1 1 calc R
C18 C 0.4560(4) 0.15819(17) 0.5426(3) 0.0142(12) Uani 1 1 d .
C19 C 0.4238(5) 0.13207(18) 0.5997(3) 0.0178(12) Uani 1 1 d .
C20 C 0.3856(5) 0.15363(19) 0.6599(3) 0.0208(13) Uani 1 1 d .
H20 H 0.3654 0.1365 0.7002 0.025 Uiso 1 1 calc R
C21 C 0.3762(5) 0.19915(19) 0.6625(3) 0.0233(14) Uani 1 1 d .
C22 C 0.4046(5) 0.22395(19) 0.6032(3) 0.0217(13) Uani 1 1 d .
H22 H 0.3969 0.2554 0.6047 0.026 Uiso 1 1 calc R
C23 C 0.4441(4) 0.20411(17) 0.5416(3) 0.0146(12) Uani 1 1 d .
C24 C 0.4215(5) 0.08229(17) 0.5952(3) 0.0263(15) Uani 1 1 d .
H24A H 0.3446 0.0726 0.5692 0.032 Uiso 1 1 calc R
H24B H 0.4283 0.0697 0.6441 0.032 Uiso 1 1 calc R
H24C H 0.4903 0.0720 0.5694 0.032 Uiso 1 1 calc R
C25 C 0.3315(5) 0.2217(2) 0.7273(3) 0.0337(16) Uani 1 1 d .
H25A H 0.2419 0.2215 0.7232 0.040 Uiso 1 1 calc R
H25B H 0.3608 0.2524 0.7297 0.040 Uiso 1 1 calc R
H25C H 0.3624 0.2058 0.7712 0.040 Uiso 1 1 calc R
C26 C 0.4667(5) 0.23136(18) 0.4766(3) 0.0215(13) Uani 1 1 d .
H26A H 0.5445 0.2225 0.4589 0.026 Uiso 1 1 calc R
H26B H 0.4701 0.2629 0.4899 0.026 Uiso 1 1 calc R
H26C H 0.4003 0.2265 0.4386 0.026 Uiso 1 1 calc R
C27 C 0.7291(6) 0.0407(2) 0.6432(3) 0.0357(17) Uani 1 1 d .
H27A H 0.8001 0.0275 0.6721 0.043 Uiso 1 1 calc R
H27B H 0.6565 0.0355 0.6701 0.043 Uiso 1 1 calc R
C28 C 0.7112(5) 0.01592(19) 0.5741(4) 0.0325(16) Uani 1 1 d .
H28A H 0.6475 0.0312 0.5422 0.039 Uiso 1 1 calc R
H28B H 0.6801 -0.0141 0.5842 0.039 Uiso 1 1 calc R
C29 C 0.8227(6) 0.0111(2) 0.5344(4) 0.0348(17) Uani 1 1 d .
H29A H 0.8044 -0.0104 0.4945 0.042 Uiso 1 1 calc R
H29B H 0.8882 -0.0020 0.5678 0.042 Uiso 1 1 calc R

loop_
_atom_site_aniso_label
_atom_site_aniso_U_11
_atom_site_aniso_U_22
_atom_site_aniso_U_33
_atom_site_aniso_U_23
_atom_site_aniso_U_13
_atom_site_aniso_U_12
Te1 0.0275(2) 0.0271(2) 0.0202(2) 0.00709(18) 0.00865(17) 0.00697(17)
Te2 0.0247(2) 0.0225(2) 0.0250(2) 0.00195(18) 0.00828(17) 0.00693(17)
Fe1 0.0119(4) 0.0120(4) 0.0117(4) 0.0005(3) 0.0042(3) 0.0018(3)
Fe2 0.0166(4) 0.0270(5) 0.0149(4) 0.0022(4) 0.0023(3) 0.0081(4)
O1 0.015(2) 0.020(2) 0.021(2) 0.0007(17) 0.0050(17) -0.0056(16)
O2 0.024(2) 0.019(2) 0.020(2) -0.0063(18) 0.0004(18) -0.0002(17)
O3 0.021(2) 0.052(3) 0.030(3) -0.005(2) 0.012(2) -0.001(2)
O4 0.046(3) 0.046(3) 0.029(3) -0.011(2) 0.006(2) -0.001(2)
O5 0.052(3) 0.063(4) 0.040(3) 0.017(3) -0.003(3) 0.037(3)
N1 0.007(2) 0.016(2) 0.012(2) -0.0005(19) 0.0027(18) -0.0003(18)
N2 0.014(2) 0.016(2) 0.014(2) -0.0020(19) 0.004(2) -0.0031(19)
C1 0.015(3) 0.013(3) 0.017(3) -0.004(2) -0.003(2) 0.006(2)
C2 0.008(3) 0.024(3) 0.013(3) 0.004(2) 0.000(2) -0.002(2)
C3 0.022(3) 0.033(4) 0.022(4) -0.007(3) -0.002(3) 0.012(3)
C4 0.017(3) 0.043(4) 0.014(3) 0.004(3) 0.003(3) 0.002(3)
C5 0.025(3) 0.050(4) 0.025(4) -0.002(3) 0.002(3) 0.014(3)
C6 0.015(3) 0.006(2) 0.013(3) 0.000(2) 0.010(2) 0.002(2)
C7 0.009(3) 0.022(3) 0.017(3) -0.005(2) 0.000(2) -0.005(2)
C8 0.011(3) 0.023(3) 0.022(3) -0.003(3) 0.003(2) -0.003(2)
C9 0.008(2) 0.019(3) 0.010(3) -0.003(2) 0.002(2) -0.003(2)
C10 0.014(3) 0.019(3) 0.010(3) -0.004(2) -0.002(2) -0.001(2)
C11 0.017(3) 0.027(3) 0.011(3) -0.001(2) -0.001(2) -0.011(2)
C12 0.010(3) 0.028(3) 0.014(3) -0.007(2) 0.001(2) -0.007(2)
C13 0.016(3) 0.022(3) 0.017(3) -0.011(2) 0.001(2) 0.004(2)
C14 0.011(3) 0.021(3) 0.014(3) -0.001(2) 0.001(2) -0.002(2)
C15 0.023(3) 0.017(3) 0.018(3) 0.001(2) 0.001(3) -0.002(2)
C16 0.020(3) 0.042(4) 0.022(4) -0.008(3) 0.011(3) 0.000(3)
C17 0.025(3) 0.015(3) 0.031(4) -0.001(3) 0.003(3) -0.001(2)
C18 0.005(2) 0.017(3) 0.021(3) -0.005(2) 0.003(2) 0.000(2)
C19 0.015(3) 0.017(3) 0.022(3) 0.000(2) 0.006(2) -0.001(2)
C20 0.015(3) 0.028(3) 0.021(3) -0.003(3) 0.010(3) -0.003(2)
C21 0.021(3) 0.028(3) 0.022(3) -0.010(3) 0.011(3) -0.004(3)
C22 0.018(3) 0.019(3) 0.029(4) -0.007(3) 0.007(3) 0.001(2)
C23 0.008(3) 0.013(3) 0.023(3) -0.002(2) 0.005(2) -0.002(2)
C24 0.033(4) 0.017(3) 0.032(4) 0.002(3) 0.018(3) -0.005(3)
C25 0.041(4) 0.032(4) 0.031(4) -0.008(3) 0.018(3) 0.003(3)
C26 0.019(3) 0.018(3) 0.027(4) 0.000(3) -0.002(3) 0.002(2)
C27 0.048(4) 0.033(4) 0.028(4) 0.019(3) 0.015(3) 0.004(3)
C28 0.034(4) 0.016(3) 0.049(5) 0.011(3) 0.009(3) 0.002(3)
C29 0.045(4) 0.022(3) 0.039(4) 0.004(3) 0.010(3) 0.012(3)

loop_
_atom_type_symbol
_atom_type_description
_atom_type_scat_dispersion_real
_atom_type_scat_dispersion_imag
_atom_type_scat_source
C C 0.0033 0.0016 'International Tables Vol C Tables 4.2.6.8 and 6.1.1.4'
H H 0.0000 0.0000 'International Tables Vol C Tables 4.2.6.8 and 6.1.1.4'
N N 0.0061 0.0033 'International Tables Vol C Tables 4.2.6.8 and 6.1.1.4'
O O 0.0106 0.0060 'International Tables Vol C Tables 4.2.6.8 and 6.1.1.4'
Te Te -0.5308 1.6751 'International Tables Vol C Tables 4.2.6.8 and 6.1.1.4'
Fe Fe 0.3463 0.8444 'International Tables Vol C Tables 4.2.6.8 and 6.1.1.4'

loop_
_geom_angle_atom_site_label_1
_geom_angle_atom_site_label_2
_geom_angle_atom_site_label_3
_geom_angle
C27 Te1 Fe1 113.11(17)
C27 Te1 Fe2 105.46(17)
Fe1 Te1 Fe2 62.95(3)
C29 Te2 Fe2 107.51(19)
C29 Te2 Fe1 113.77(15)
Fe2 Te2 Fe1 62.92(3)
C1 Fe1 C2 90.1(2)
C1 Fe1 C6 101.8(2)
C2 Fe1 C6 99.1(2)
C1 Fe1 Te1 149.22(18)
C2 Fe1 Te1 85.08(17)
C6 Fe1 Te1 108.96(14)
C1 Fe1 Te2 85.13(16)
C2 Fe1 Te2 154.83(17)
C6 Fe1 Te2 106.04(14)
Te1 Fe1 Te2 86.44(3)
C1 Fe1 Fe2 92.02(17)
C2 Fe1 Fe2 97.22(17)
C6 Fe1 Fe2 158.48(14)
Te1 Fe1 Fe2 58.65(3)
Te2 Fe1 Fe2 58.37(3)
C3 Fe2 C5 101.3(3)
C3 Fe2 C4 90.2(3)
C5 Fe2 C4 103.3(3)
C3 Fe2 Te2 86.4(2)
C5 Fe2 Te2 101.3(2)
C4 Fe2 Te2 155.3(2)
C3 Fe2 Te1 158.86(19)
C5 Fe2 Te1 99.62(19)
C4 Fe2 Te1 87.92(17)
Te2 Fe2 Te1 86.50(3)
C3 Fe2 Fe1 101.12(19)
C5 Fe2 Fe1 148.7(2)
C4 Fe2 Fe1 98.19(19)
Te2 Fe2 Fe1 58.71(3)
Te1 Fe2 Fe1 58.40(2)
C6 N1 C7 112.6(4)
C6 N1 C9 127.0(4)
C7 N1 C9 119.6(4)
C6 N2 C8 111.8(4)
C6 N2 C18 127.8(4)
C8 N2 C18 119.9(4)
O1 C1 Fe1 175.5(5)
O2 C2 Fe1 175.6(5)
O3 C3 Fe2 178.4(6)
O4 C4 Fe2 176.1(5)
O5 C5 Fe2 177.8(6)
N1 C6 N2 101.7(4)
N1 C6 Fe1 128.4(3)
N2 C6 Fe1 129.8(4)
C8 C7 N1 106.5(5)
C8 C7 H7 126.8
N1 C7 H7 126.8
C7 C8 N2 107.4(4)
C7 C8 H8 126.3
N2 C8 H8 126.3
C14 C9 C10 123.2(4)
C14 C9 N1 118.7(4)
C10 C9 N1 117.8(4)
C9 C10 C11 116.5(5)
C9 C10 C15 122.5(4)
C11 C10 C15 120.9(5)
C12 C11 C10 122.6(5)
C12 C11 H11 118.7
C10 C11 H11 118.7
C11 C12 C13 118.3(5)
C11 C12 C16 121.1(5)
C13 C12 C16 120.6(5)
C14 C13 C12 122.0(5)
C14 C13 H13 119.0
C12 C13 H13 119.0
C9 C14 C13 117.2(5)
C9 C14 C17 121.9(4)
C13 C14 C17 120.9(5)
C10 C15 H15A 109.5
C10 C15 H15B 109.5
H15A C15 H15B 109.5
C10 C15 H15C 109.5
H15A C15 H15C 109.5
H15B C15 H15C 109.5
C12 C16 H16A 109.5
C12 C16 H16B 109.5
H16A C16 H16B 109.5
C12 C16 H16C 109.5
H16A C16 H16C 109.5
H16B C16 H16C 109.5
C14 C17 H17A 109.5
C14 C17 H17B 109.5
H17A C17 H17B 109.5
C14 C17 H17C 109.5
H17A C17 H17C 109.5
H17B C17 H17C 109.5
C23 C18 C19 122.8(5)
C23 C18 N2 118.0(5)
C19 C18 N2 118.9(5)
C20 C19 C18 117.8(5)
C20 C19 C24 120.4(5)
C18 C19 C24 121.6(5)
C21 C20 C19 121.5(5)
C21 C20 H20 119.3
C19 C20 H20 119.3
C20 C21 C22 119.0(5)
C20 C21 C25 120.6(5)
C22 C21 C25 120.4(5)
C21 C22 C23 122.0(5)
C21 C22 H22 119.0
C23 C22 H22 119.0
C18 C23 C22 116.8(5)
C18 C23 C26 122.2(5)
C22 C23 C26 120.9(5)
C19 C24 H24A 109.5
C19 C24 H24B 109.5
H24A C24 H24B 109.5
C19 C24 H24C 109.5
H24A C24 H24C 109.5
H24B C24 H24C 109.5
C21 C25 H25A 109.5
C21 C25 H25B 109.5
H25A C25 H25B 109.5
C21 C25 H25C 109.5
H25A C25 H25C 109.5
H25B C25 H25C 109.5
C23 C26 H26A 109.5
C23 C26 H26B 109.5
H26A C26 H26B 109.5
C23 C26 H26C 109.5
H26A C26 H26C 109.5
H26B C26 H26C 109.5
C28 C27 Te1 117.9(4)
C28 C27 H27A 107.8
Te1 C27 H27A 107.8
C28 C27 H27B 107.8
Te1 C27 H27B 107.8
H27A C27 H27B 107.2
C27 C28 C29 115.2(6)
C27 C28 H28A 108.5
C29 C28 H28A 108.5
C27 C28 H28B 108.5
C29 C28 H28B 108.5
H28A C28 H28B 107.5
C28 C29 Te2 116.5(4)
C28 C29 H29A 108.2
Te2 C29 H29A 108.2
C28 C29 H29B 108.2
Te2 C29 H29B 108.2
H29A C29 H29B 107.3

loop_
_geom_bond_atom_site_label_1
_geom_bond_atom_site_label_2
_geom_bond_distance
Te1 C27 2.148(6)
Te1 Fe1 2.5244(9)
Te1 Fe2 2.5311(8)
Te2 C29 2.153(6)
Te2 Fe2 2.5243(10)
Te2 Fe1 2.5335(8)
Fe1 C1 1.769(5)
Fe1 C2 1.772(6)
Fe1 C6 1.976(5)
Fe1 Fe2 2.6397(11)
Fe2 C3 1.777(6)
Fe2 C5 1.779(7)
Fe2 C4 1.791(7)
O1 C1 1.150(6)
O2 C2 1.136(6)
O3 C3 1.149(6)
O4 C4 1.139(7)
O5 C5 1.148(7)
N1 C6 1.371(6)
N1 C7 1.379(6)
N1 C9 1.459(6)
N2 C6 1.373(6)
N2 C8 1.382(7)
N2 C18 1.460(6)
C7 C8 1.325(7)
C7 H7 0.9500
C8 H8 0.9500
C9 C14 1.386(7)
C9 C10 1.396(7)
C10 C11 1.396(7)
C10 C15 1.491(7)
C11 C12 1.377(7)
C11 H11 0.9500
C12 C13 1.391(7)
C12 C16 1.522(6)
C13 C14 1.391(7)
C13 H13 0.9500
C14 C17 1.499(7)
C15 H15A 0.9800
C15 H15B 0.9800
C15 H15C 0.9800
C16 H16A 0.9800
C16 H16B 0.9800
C16 H16C 0.9800
C17 H17A 0.9800
C17 H17B 0.9800
C17 H17C 0.9800
C18 C23 1.388(7)
C18 C19 1.392(7)
C19 C20 1.389(7)
C19 C24 1.500(7)
C20 C21 1.374(8)
C20 H20 0.9500
C21 C22 1.388(8)
C21 C25 1.501(7)
C22 C23 1.394(7)
C22 H22 0.9500
C23 C26 1.498(7)
C24 H24A 0.9800
C24 H24B 0.9800
C24 H24C 0.9800
C25 H25A 0.9800
C25 H25B 0.9800
C25 H25C 0.9800
C26 H26A 0.9800
C26 H26B 0.9800
C26 H26C 0.9800
C27 C28 1.482(9)
C27 H27A 0.9900
C27 H27B 0.9900
C28 C29 1.493(7)
C28 H28A 0.9900
C28 H28B 0.9900
C29 H29A 0.9900
C29 H29B 0.9900

loop_
_geom_torsion_atom_site_label_1
_geom_torsion_atom_site_label_2
_geom_torsion_atom_site_label_3
_geom_torsion_atom_site_label_4
_geom_torsion
C27 Te1 Fe1 C1 -115.7(4)
Fe2 Te1 Fe1 C1 -19.6(3)
C27 Te1 Fe1 C2 162.3(3)
Fe2 Te1 Fe1 C2 -101.55(16)
C27 Te1 Fe1 C6 64.3(2)
Fe2 Te1 Fe1 C6 160.48(15)
C27 Te1 Fe1 Te2 -41.44(19)
Fe2 Te1 Fe1 Te2 54.73(3)
C27 Te1 Fe1 Fe2 -96.17(19)
C29 Te2 Fe1 C1 -166.3(3)
Fe2 Te2 Fe1 C1 95.39(18)
C29 Te2 Fe1 C2 113.8(4)
Fe2 Te2 Fe1 C2 15.5(4)
C29 Te2 Fe1 C6 -65.4(3)
Fe2 Te2 Fe1 C6 -163.69(14)
C29 Te2 Fe1 Te1 43.3(2)
Fe2 Te2 Fe1 Te1 -54.97(3)
C29 Te2 Fe1 Fe2 98.3(2)
C29 Te2 Fe2 C3 146.4(2)
Fe1 Te2 Fe2 C3 -105.31(19)
C29 Te2 Fe2 C5 45.6(3)
Fe1 Te2 Fe2 C5 153.9(2)
C29 Te2 Fe2 C4 -130.8(4)
Fe1 Te2 Fe2 C4 -22.5(4)
C29 Te2 Fe2 Te1 -53.51(16)
Fe1 Te2 Fe2 Te1 54.75(2)
C29 Te2 Fe2 Fe1 -108.26(16)
C27 Te1 Fe2 C3 124.1(6)
Fe1 Te1 Fe2 C3 15.6(5)
C27 Te1 Fe2 C5 -47.5(3)
Fe1 Te1 Fe2 C5 -155.9(2)
C27 Te1 Fe2 C4 -150.6(3)
Fe1 Te1 Fe2 C4 100.93(19)
C27 Te1 Fe2 Te2 53.41(19)
Fe1 Te1 Fe2 Te2 -55.02(3)
C27 Te1 Fe2 Fe1 108.43(19)
C1 Fe1 Fe2 C3 -4.2(3)
C2 Fe1 Fe2 C3 -94.6(3)
C6 Fe1 Fe2 C3 126.2(4)
Te1 Fe1 Fe2 C3 -174.3(2)
Te2 Fe1 Fe2 C3 78.8(2)
C1 Fe1 Fe2 C5 -139.2(4)
C2 Fe1 Fe2 C5 130.4(4)
C6 Fe1 Fe2 C5 -8.8(5)
Te1 Fe1 Fe2 C5 50.7(4)
Te2 Fe1 Fe2 C5 -56.2(4)
C1 Fe1 Fe2 C4 87.7(2)
C2 Fe1 Fe2 C4 -2.7(2)
C6 Fe1 Fe2 C4 -141.9(4)
Te1 Fe1 Fe2 C4 -82.45(18)
Te2 Fe1 Fe2 C4 170.70(18)
C1 Fe1 Fe2 Te2 -83.03(17)
C2 Fe1 Fe2 Te2 -173.42(16)
C6 Fe1 Fe2 Te2 47.4(4)
Te1 Fe1 Fe2 Te2 106.85(3)
C1 Fe1 Fe2 Te1 170.12(17)
C2 Fe1 Fe2 Te1 79.73(16)
C6 Fe1 Fe2 Te1 -59.5(4)
Te2 Fe1 Fe2 Te1 -106.85(3)
C2 Fe1 C1 O1 80(6)
C6 Fe1 C1 O1 180(100)
Te1 Fe1 C1 O1 0(6)
Te2 Fe1 C1 O1 -75(6)
Fe2 Fe1 C1 O1 -17(6)
C1 Fe1 C2 O2 -69(6)
C6 Fe1 C2 O2 -171(6)
Te1 Fe1 C2 O2 80(6)
Te2 Fe1 C2 O2 9(7)
Fe2 Fe1 C2 O2 23(6)
C5 Fe2 C3 O3 -66(21)
C4 Fe2 C3 O3 38(21)
Te2 Fe2 C3 O3 -167(100)
Te1 Fe2 C3 O3 123(21)
Fe1 Fe2 C3 O3 136(21)
C3 Fe2 C4 O4 24(8)
C5 Fe2 C4 O4 125(8)
Te2 Fe2 C4 O4 -58(9)
Te1 Fe2 C4 O4 -135(8)
Fe1 Fe2 C4 O4 -78(8)
C3 Fe2 C5 O5 -66(17)
C4 Fe2 C5 O5 -159(16)
Te2 Fe2 C5 O5 23(17)
Te1 Fe2 C5 O5 111(17)
Fe1 Fe2 C5 O5 69(17)
C7 N1 C6 N2 -0.8(5)
C9 N1 C6 N2 168.9(4)
C7 N1 C6 Fe1 177.9(4)
C9 N1 C6 Fe1 -12.3(7)
C8 N2 C6 N1 0.3(5)
C18 N2 C6 N1 -171.3(5)
C8 N2 C6 Fe1 -178.4(4)
C18 N2 C6 Fe1 9.9(8)
C1 Fe1 C6 N1 43.6(5)
C2 Fe1 C6 N1 135.7(4)
Te1 Fe1 C6 N1 -136.4(4)
Te2 Fe1 C6 N1 -44.6(5)
Fe2 Fe1 C6 N1 -85.3(6)
C1 Fe1 C6 N2 -137.9(5)
C2 Fe1 C6 N2 -45.9(5)
Te1 Fe1 C6 N2 42.0(5)
Te2 Fe1 C6 N2 133.8(4)
Fe2 Fe1 C6 N2 93.1(5)
C6 N1 C7 C8 1.0(6)
C9 N1 C7 C8 -169.6(4)
N1 C7 C8 N2 -0.7(6)
C6 N2 C8 C7 0.3(6)
C18 N2 C8 C7 172.7(5)
C6 N1 C9 C14 107.4(6)
C7 N1 C9 C14 -83.4(6)
C6 N1 C9 C10 -78.8(6)
C7 N1 C9 C10 90.3(6)
C14 C9 C10 C11 -4.4(8)
N1 C9 C10 C11 -177.8(4)
C14 C9 C10 C15 172.9(5)
N1 C9 C10 C15 -0.6(8)
C9 C10 C11 C12 2.1(8)
C15 C10 C11 C12 -175.2(5)
C10 C11 C12 C13 0.4(8)
C10 C11 C12 C16 177.4(5)
C11 C12 C13 C14 -1.0(8)
C16 C12 C13 C14 -178.0(5)
C10 C9 C14 C13 3.9(8)
N1 C9 C14 C13 177.3(5)
C10 C9 C14 C17 -174.2(5)
N1 C9 C14 C17 -0.8(7)
C12 C13 C14 C9 -1.1(8)
C12 C13 C14 C17 177.0(5)
C6 N2 C18 C23 84.7(7)
C8 N2 C18 C23 -86.4(6)
C6 N2 C18 C19 -102.2(6)
C8 N2 C18 C19 86.7(6)
C23 C18 C19 C20 -4.1(8)
N2 C18 C19 C20 -176.9(5)
C23 C18 C19 C24 171.6(5)
N2 C18 C19 C24 -1.1(8)
C18 C19 C20 C21 1.8(8)
C24 C19 C20 C21 -174.0(6)
C19 C20 C21 C22 0.6(9)
C19 C20 C21 C25 178.3(5)
C20 C21 C22 C23 -1.0(9)
C25 C21 C22 C23 -178.7(5)
C19 C18 C23 C22 3.8(8)
N2 C18 C23 C22 176.6(4)
C19 C18 C23 C26 -173.5(5)
N2 C18 C23 C26 -0.7(8)
C21 C22 C23 C18 -1.1(8)
C21 C22 C23 C26 176.2(5)
Fe1 Te1 C27 C28 -2.9(5)
Fe2 Te1 C27 C28 -69.6(5)
Te1 C27 C28 C29 71.4(6)
C27 C28 C29 Te2 -68.3(7)
Fe2 Te2 C29 C28 66.3(5)
Fe1 Te2 C29 C28 -1.2(6)
